data_2103645
loop_
_publ_author_name
'Guelylah, A.'
'Madariaga, G.'
'Petricek, V.'
'Breczewski, T.'
'Aroyo, M. I.'
'Bocanegra, E. H.'

_publ_contact_author
;
     Guelylah, A.
     Dpto. Fisica de la Materia Condensada
     Facultad de Ciencias
     Apdo. 644
     48080 Bilbao
     Spain
;
_publ_section_title
;
 X-ray diffraction study of the phase transition of
 K~2~Mn~2~(BeF~4~)~3~: a new type of low-temperature structure for
 langbeinites
;
_journal_issue 3
_journal_name_full 'Acta Crystallographica Section B'
_journal_page_first 221
_journal_page_last 230
_journal_paper_doi 10.1107/S0108768100019960
_journal_volume 57
_journal_year 2001
_chemical_formula_iupac 'K2 Mn2 (BeF4)3'
_chemical_formula_moiety 'Be3 F12 K2 Mn2'
_chemical_formula_sum 'Be3 F12 K2 Mn2'
_chemical_formula_weight 443.1
_space_group_IT_number 4
_symmetry_cell_setting monoclinic
_symmetry_space_group_name_Hall 'P 2c'
_symmetry_space_group_name_H-M 'P 1 1 21'
_cell_angle_alpha 90
_cell_angle_beta 90
_cell_angle_gamma 90.010(10)
_cell_formula_units_Z 8
_cell_length_a 10.0690(8)
_cell_length_b 20.136(2)
_cell_length_c 10.0329(4)
_cell_measurement_reflns_used 'powder diffraction measurements'
_cell_measurement_temperature 177
_cell_measurement_theta_max 29.97
_cell_measurement_theta_min 4.41
_cell_volume 2034.2(3)
_computing_cell_refinement Fullprof
_computing_data_collection CAD4VPC
_computing_data_reduction JANA98
_computing_molecular_graphics ORTEP
_computing_publication_material JANA98
_computing_structure_refinement JANA98
_computing_structure_solution JANA98
_diffrn_measurement_device 'four-circle diffractometer'
_diffrn_measurement_device_type CAD-4
_diffrn_measurement_method \q/2\q
_diffrn_radiation_type 'Mo K\a'
_diffrn_radiation_wavelength .71073
_diffrn_reflns_av_R_equivalents .027
_diffrn_reflns_limit_h_max 14
_diffrn_reflns_limit_h_min -14
_diffrn_reflns_limit_k_max 28
_diffrn_reflns_limit_k_min -28
_diffrn_reflns_limit_l_max 14
_diffrn_reflns_limit_l_min -14
_diffrn_reflns_number 19227
_diffrn_reflns_theta_max 29.84
_diffrn_standards_decay_% 5
_diffrn_standards_interval_time 60
_diffrn_standards_number 3
_exptl_absorpt_coefficient_mu 3.449
_exptl_absorpt_correction_T_max .512
_exptl_absorpt_correction_T_min .502
_exptl_absorpt_correction_type sphere
_exptl_absorpt_process_details JANA98
_exptl_crystal_colour 'Light pink'
_exptl_crystal_density_diffrn 2.893
_exptl_crystal_density_method 'not measured'
_exptl_crystal_description Spherical
_exptl_crystal_F_000 1664
_exptl_crystal_size_rad .140(10)
_refine_diff_density_max 5.26
_refine_diff_density_min -5.57
_refine_ls_extinction_method none
_refine_ls_goodness_of_fit_all 3.26
_refine_ls_goodness_of_fit_obs 3.26
_refine_ls_number_parameters 260
_refine_ls_number_reflns 12644
_refine_ls_R_factor_all .119
_refine_ls_R_factor_gt .064
_refine_ls_shift/esd_max .0003
_refine_ls_shift/esd_mean .0001
_refine_ls_structure_factor_coef F
_refine_ls_weighting_details w=1/\s^2^(F)
_refine_ls_weighting_scheme sigma
_refine_ls_wR_factor_all .056
_refine_ls_wR_factor_ref .055
_reflns_number_observed 8783
_reflns_number_total 12644
_reflns_observed_criterion I>3\s(I)
_cod_data_source_file ck0001.cif
_cod_data_source_block kmb
_cod_depositor_comments
;
The following automatic conversions were performed:
'_exptl_absorpt_correction_type' value 'Sphere' changed to 'sphere'
according to '/home/saulius/struct/CIF-dictionaries/cif_core.dic'
dictionary named 'cif_core.dic' version 2.4.1 from 2010-06-29.

Automatic conversion script
Id: cif_fix_enum 1527 2010-12-29 10:47:43Z saulius 

The following automatic conversions were performed:

'_exptl_absorpt_correction_type' value 'Sphere' changed to 'sphere'
according to /home/saulius/struct/CIF-dictionaries/cif_core.dic
dictionary named 'cif_core.dic' version 2.4.1 from 2010-06-29.

Automatic conversion script
Id: cif_fix_values 1715 2011-07-08 13:25:40Z adriana 
;
_cod_original_cell_volume 2034.2(2)
_cod_original_sg_symbol_Hall 'P 21'
_cod_database_code 2103645

loop_
_symmetry_equiv_pos_as_xyz
x,y,z
-x,-y,1/2+z

loop_
_atom_site_aniso_label
_atom_site_aniso_U_11
_atom_site_aniso_U_22
_atom_site_aniso_U_33
_atom_site_aniso_U_12
_atom_site_aniso_U_13
_atom_site_aniso_U_23
Mn11 .0097(7) .0069(8) .0230(10) -.0023(6) -.0008(8) -.0011(7)
Mn12 .0021(7) .0042(7) .0183(9) .0001(5) .0007(7) -.0016(7)
Mn13 .0080(6) .0168(8) .0094(7) .0007(6) -.0007(6) -.0010(7)
Mn14 .0112(7) .0161(9) .0016(6) .0011(7) .0013(6) .0005(7)
Mn21 .0085(6) .0038(7) .0161(9) -.0035(6) .0043(7) -.0017(7)
Mn22 .0089(7) .0076(8) .0200(10) -.0013(6) -.0053(7) .0043(7)
Mn23 .0054(7) .0143(9) .0125(9) -.0024(6) .0000(6) -.0020(7)
Mn24 .0024(6) .0155(9) .0200(10) -.0002(6) -.0011(7) -.0034(8)
K11 .0124(9) .030(2) .0200(10) .0050(10) -.0130(10) -.0050(10)
K12 .0120(10) .0240(10) .0180(10) -.0020(10) -.0060(10) -.0010(10)
K13 .0150(10) .0250(10) .022(2) -.0030(10) -.0010(10) .0020(10)
K14 .0160(10) .0230(10) .035(2) .0020(10) -.0010(10) -.0030(10)
K21 .0150(10) .025(2) .050(2) -.0030(10) .0090(10) .003(2)
K22 .0150(10) .0200(10) .045(2) .0060(10) .0080(10) -.0040(10)
K23 .0120(10) .0170(10) .035(2) .0000(10) -.0030(10) .0000(10)
K24 .0080(10) .029(2) .025(2) .0030(10) -.0020(10) -.0030(10)
Be1a .0111(9) .0072(9) .0105(8) -.0001(7) -.0006(7) .0006(7)
F3a .0227(7) .0374(8) .0281(8) .0048(6) .0163(6) .0030(7)
F2a .0225(7) .0088(5) .0331(8) -.0008(5) -.0057(6) .0082(5)
F1a .0233(6) .0249(6) .0307(7) .0117(5) -.0112(6) .0037(6)
F4a .0356(8) .0298(8) .0183(6) .0021(7) .0006(6) -.0139(6)
Be1b .0111(9) .0070(10) .0105(9) -.0005(7) -.0006(7) -.0002(7)
F3b .0214(7) .0351(9) .0316(8) .0023(6) .0170(6) .0028(7)
F2b .0230(7) .0066(5) .0349(8) -.0016(5) -.0061(6) .0026(5)
F1b .0275(7) .0201(7) .0312(7) .0134(5) -.0081(6) .0037(6)
F4b .0360(8) .0349(8) .0127(7) .0023(7) .0010(6) -.0098(6)
Be1c .0112(9) .0070(10) .0104(9) .0006(7) -.0005(7) .0000(7)
F3c .0189(7) .0352(8) .0340(8) -.0036(6) .0159(6) -.0022(7)
F2c .0239(7) .0071(5) .0335(8) .0028(5) -.0067(6) -.0041(5)
F1c .0299(7) .0197(7) .0293(7) -.0122(5) -.0088(6) -.0056(6)
F4c .0360(8) .0336(8) .0141(7) -.0032(7) .0023(6) .0108(6)
Be1d .0105(9) .0080(10) .0105(9) .0011(7) -.0003(7) -.0012(7)
F3d .0345(7) .0326(8) .0210(8) -.0085(6) .0142(6) .0049(7)
F2d .0202(7) .0123(6) .0321(8) .0021(5) .0004(6) -.0121(5)
F1d .0257(7) .0188(7) .0344(7) -.0107(5) -.0092(6) -.0055(6)
F4d .0335(8) .0271(8) .0231(7) .0038(7) -.0072(6) .0135(6)
Be1e .0106(9) .0106(9) .0080(10) -.0005(7) .0010(7) -.0009(7)
F3e .0211(8) .0331(7) .0339(8) .0154(6) -.0032(7) .0075(6)
F2e .0339(8) .0203(7) .0103(5) -.0005(6) .0102(5) -.0021(5)
F1e .0347(7) .0254(7) .0188(7) -.0087(6) .0043(6) .0115(5)
F4e .0205(7) .0341(8) .0290(8) -.0066(6) -.0133(6) -.0026(7)
Be1f .0109(9) .0107(9) .0070(10) -.0007(7) -.0001(7) .0004(7)
F3f .0196(8) .0318(7) .0368(8) .0154(6) .0054(7) .0026(6)
F2f .0373(8) .0200(7) .0073(5) -.0018(6) .0033(5) .0027(5)
F1f .0360(8) .0161(7) .0267(7) -.0051(5) -.0020(6) .0127(5)
F4f .0152(7) .0346(8) .0338(8) -.0039(6) -.0118(6) -.0012(7)
Be1g .0104(9) .0112(9) .0070(10) .0006(7) -.0003(7) .0003(7)
F3g .0331(8) .0200(7) .0350(9) -.0166(6) .0033(7) -.0012(6)
F2g .0346(8) .0235(7) .0064(6) .0066(6) .0011(5) .0010(5)
F1g .0310(8) .0275(7) .0204(7) .0078(6) .0036(6) -.0137(5)
F4g .0120(7) .0358(8) .0358(8) -.0021(6) -.0087(6) -.0026(7)
Be1h .0104(9) .0108(9) .0080(10) .0006(7) .0012(7) .0005(7)
F3h .0217(8) .0305(7) .0358(8) -.0149(6) -.0022(7) -.0086(6)
F2h .0314(8) .0208(7) .0124(5) .0022(6) .0123(5) .0008(5)
F1h .0337(7) .0219(7) .0233(7) .0106(6) .0042(6) -.0109(5)
F4h .0236(7) .0349(8) .0252(8) .0041(6) -.0147(6) .0020(7)
Be1i .0070(10) .0103(9) .0112(9) -.0005(7) -.0003(7) -.0006(7)
F3i .0347(9) .0350(8) .0184(7) .0034(7) .0003(6) .0158(6)
F2i .0063(6) .0340(8) .0242(7) .0000(5) -.0007(5) -.0072(6)
F1i .0202(7) .0305(8) .0281(7) .0038(6) .0139(5) -.0074(6)
F4i .0365(8) .0117(7) .0355(8) -.0076(6) .0029(7) .0035(6)
Be1j .0070(10) .0106(9) .0107(9) -.0011(7) .0004(7) -.0006(7)
F3j .0327(9) .0235(9) .0319(7) .0084(6) -.0016(6) .0159(6)
F2j .0075(6) .0368(8) .0202(7) -.0052(5) .0024(5) -.0011(5)
F1j .0272(7) .0343(8) .0174(7) -.0042(5) .0141(6) -.0014(6)
F4j .0387(8) .0105(7) .0346(8) -.0048(5) .0000(7) -.0045(6)
Be1k .0070(10) .0108(9) .0107(9) .0007(7) .0002(7) .0007(7)
F3k .0343(9) .0213(8) .0325(7) -.0066(7) .0002(6) -.0161(6)
F2k .0066(6) .0376(8) .0204(7) .0021(5) .0017(5) .0011(5)
F1k .0252(7) .0352(8) .0185(7) .0035(6) .0142(6) .0027(5)
F4k .0374(8) .0119(7) .0343(8) .0074(6) -.0004(7) .0052(6)
Be1l .0070(10) .0104(9) .0109(9) -.0005(7) -.0010(7) .0005(7)
F3l .0344(8) .0309(8) .0228(7) .0001(7) .0069(6) -.0164(6)
F2l .0092(5) .0332(8) .0222(7) -.0079(5) -.0044(5) .0048(6)
F1l .0189(7) .0295(7) .0304(7) -.0067(6) .0106(5) .0096(6)
F4l .0304(8) .0168(6) .0366(8) .0130(6) .0018(7) .0010(6)

loop_
_atom_site_label
_atom_site_fract_x
_atom_site_fract_y
_atom_site_fract_z
_atom_site_U_iso_or_equiv
_atom_site_occupancy
_atom_site_type_symbol
Mn11 .3162(2) .29780(10) .5842 .0131(5) 1 Mn
Mn12 .32760(10) .78994(9) .5771(2) .0082(4) 1 Mn
Mn13 .15490(10) .04980(10) .9263(3) .0114(4) 1 Mn
Mn14 .19160(10) .54087(9) .8971(2) .0096(4) 1 Mn
Mn21 .6110(2) .41563(8) .8372(3) .0095(4) 1 Mn
Mn22 .5856(2) .92357(8) .8474(3) .0121(5) 1 Mn
Mn23 -.0998(2) .16811(9) .6313(3) .0107(5) 1 Mn
Mn24 -.1009(2) .66681(9) .6552(3) .0128(5) 1 Mn
K11 -.1968(2) .03090(10) .0648(4) .0209(8) 1 K
K12 -.1708(2) .52330(10) .0526(4) .0181(7) 1 K
K13 .6854(3) .2824(2) .4355(4) .0205(8) 1 K
K14 .6794(3) .77880(10) .4287(4) .0247(8) 1 K
K21 .0634(3) .1497(2) .2858(4) .0302(9) 1 K
K22 .0394(3) .6562(2) .3021(4) .0267(8) 1 K
K23 .4550(3) .39620(10) .1879(4) .0214(8) 1 K
K24 .4593(2) .9001(2) .1990(4) .0209(8) 1 K
Be1a .3824(3) .2434(2) .2629(4) .0096(5) 1 Be
F3a .5135(4) .2506(3) .1841(6) .0294(4) 1 F
F2a .3460(5) .1702(2) .2793(6) .0215(4) 1 F
F1a .2776(5) .2795(3) .1799(6) .0263(4) 1 F
F4a .4001(6) .2775(3) .3988(5) .0279(4) 1 F
Be1b .3807(3) .7399(2) .2465(4) .0096(5) 1 Be
F3b .5182(5) .7476(3) .1799(6) .0294(5) 1 F
F2b .3275(5) .6695(2) .2264(6) .0215(4) 1 F
F1b .2910(5) .7905(3) .1777(6) .0263(4) 1 F
F4b .3953(6) .7564(3) .3954(5) .0279(4) 1 F
Be1c .1170(3) .4904(2) .2304(4) .0096(5) 1 Be
F3c -.0260(4) .4938(3) .2860(6) .0294(5) 1 F
F2c .1739(5) .4206(2) .2473(6) .0215(4) 1 F
F1c .1967(5) .5406(3) .3117(6) .0263(4) 1 F
F4c .1131(6) .5107(3) .0827(5) .0279(4) 1 F
Be1d .1312(3) .9845(2) .2326(4) .0096(5) 1 Be
F3d .0247(5) .9675(3) .3382(6) .0294(5) 1 F
F2d .2035(5) .9217(2) .1876(6) .0215(4) 1 F
F1d .2272(5) 1.0321(3) .3018(6) .0263(4) 1 F
F4d .0621(6) 1.0190(3) .1148(5) .0279(5) 1 F
Be1e .0074(3) .3125(2) .4575(4) .0096(5) 1 Be
F3e -.0969(5) .3677(2) .4357(6) .0294(5) 1 F
F2e .0400(5) .2780(3) .3259(5) .0215(4) 1 F
F1e -.0564(5) .2637(3) .5550(6) .0263(4) 1 F
F4e .1319(4) .3442(3) .5193(6) .0279(4) 1 F
Be1f .0115(3) .8048(2) .4520(4) .0096(5) 1 Be
F3f -.0977(5) .8551(2) .4908(6) .0294(5) 1 F
F2f .0139(5) .7944(3) .3012(5) .0215(4) 1 F
F1f -.0250(5) .7403(2) .5235(6) .0263(4) 1 F
F4f .1454(4) .8314(3) .5028(6) .0279(4) 1 F
Be1g .4821(3) .0653(2) .0350(4) .0096(5) 1 Be
F3g .5426(5) .1351(2) .0137(6) .0294(5) 1 F
F2g .5103(5) .0407(3) .1761(5) .0215(4) 1 F
F1g .5495(5) .0207(2) -.0679(6) .0263(4) 1 F
F4g .3320(4) .0696(3) .0082(6) .0279(4) 1 F
Be1h .4951(3) .5514(2) .0434(4) .0096(5) 1 Be
F3h .5974(5) .6082(2) .0588(6) .0294(5) 1 F
F2h .4482(5) .5274(3) .1799(5) .0215(4) 1 F
F1h .5683(5) .4960(2) -.0303(5) .0263(4) 1 F
F4h .3784(4) .5774(3) -.0406(6) .0279(4) 1 F
Be1i .2156(3) .1335(2) .6215(4) .0096(5) 1 Be
F3i .2397(5) .1073(3) .7642(5) .0294(5) 1 F
F2i .0760(4) .1154(3) .5744(6) .0215(4) 1 F
F1i .3203(5) .0996(3) .5347(6) .0263(4) 1 F
F4i .2363(5) .2091(2) .6223(6) .0279(4) 1 F
Be1j .2126(3) .6382(2) .6197(4) .0096(5) 1 Be
F3j .2752(6) .5907(3) .7230(5) .0294(5) 1 F
F2j .0688(4) .6185(3) .5916(6) .0215(4) 1 F
F1j .2973(5) .6311(3) .4942(5) .0263(4) 1 F
F4j .2214(5) .7093(2) .6747(6) .0279(4) 1 F
Be1k .2906(3) .3822(2) .8752(4) .0096(5) 1 Be
F3k .2424(5) .3308(3) .7717(5) .0294(5) 1 F
F2k .4364(4) .3704(3) .9100(6) .0215(4) 1 F
F1k .2026(5) .3719(3) .9976(5) .0263(4) 1 F
F4k .2697(5) .4520(2) .8167(6) .0279(4) 1 F
Be1l .2698(3) .8878(2) .8631(4) .0096(5) 1 Be
F3l .2836(5) .8541(3) .7254(5) .0294(5) 1 F
F2l .4039(4) .8900(3) .9341(6) .0215(4) 1 F
F1l .1713(5) .8450(3) .9408(5) .0263(4) 1 F
F4l .2138(5) .9580(2) .8418(6) .0279(4) 1 F

loop_
_atom_type_symbol
_atom_type_scat_dispersion_real
_atom_type_scat_dispersion_imag
_atom_type_scat_source
K .201 .249 International_Tables_Vol_C
Mn .337 .728 International_Tables_Vol_C
Be .001 .000 International_Tables_Vol_C
F .017 .010 International_Tables_Vol_C

loop_
_geom_angle_atom_site_label_1
_geom_angle_atom_site_label_2
_geom_angle_atom_site_label_3
_geom_angle_site_symmetry_1
_geom_angle_site_symmetry_3
_geom_angle
_geom_angle_publ_flag
F4a Mn11 F3b . 2_665 90.0(2) no
F4a Mn11 F4e . . 99.4(2) no
F4a Mn11 F3h . 2_665 84.3(2) no
F4a Mn11 F4i . . 99.1(2) no
F4a Mn11 F3k . . 172.6(2) no
F3b Mn11 F4e 2_665 . 170.4(2) no
F3b Mn11 F3h 2_665 2_665 96.7(2) no
F3b Mn11 F4i 2_665 . 81.1(2) no
F3b Mn11 F3k 2_665 . 90.5(2) no
F4e Mn11 F3h . 2_665 86.0(2) no
F4e Mn11 F4i . . 95.6(2) no
F4e Mn11 F3k . . 80.4(2) no
F3h Mn11 F4i 2_665 . 175.9(2) no
F3h Mn11 F3k 2_665 . 88.3(2) no
F4i Mn11 F3k . . 88.2(2) no
F3a Mn12 F4b 2_665 . 94.2(2) no
F3a Mn12 F4f 2_665 . 169.2(2) no
F3a Mn12 F3g 2_665 2_665 87.7(2) no
F3a Mn12 F4j 2_665 . 81.6(2) no
F3a Mn12 F3l 2_665 . 92.3(2) no
F4b Mn12 F4f . . 95.9(2) no
F4b Mn12 F3g . 2_665 76.2(2) no
F4b Mn12 F4j . . 108.4(2) no
F4b Mn12 F3l . . 159.1(2) no
F4f Mn12 F3g . 2_665 98.5(2) no
F4f Mn12 F4j . . 91.5(2) no
F4f Mn12 F3l . . 79.6(2) no
F3g Mn12 F4j 2_665 . 168.6(2) no
F3g Mn12 F3l 2_665 . 84.3(2) no
F4j Mn12 F3l . . 92.2(2) no
F3d Mn13 F4d 2_565 1_546 87.0(2) no
F3d Mn13 F3f 2_565 2_565 92.6(2) no
F3d Mn13 F4g 2_565 1_556 177.9(3) no
F3d Mn13 F3i 2_565 . 96.6(2) no
F3d Mn13 F4l 2_565 1_545 85.8(2) no
F4d Mn13 F3f 1_546 2_565 82.9(2) no
F4d Mn13 F4g 1_546 1_556 94.6(2) no
F4d Mn13 F3i 1_546 . 164.1(2) no
F4d Mn13 F4l 1_546 1_545 102.5(2) no
F3f Mn13 F4g 2_565 1_556 86.4(2) no
F3f Mn13 F3i 2_565 . 81.5(2) no
F3f Mn13 F4l 2_565 1_545 174.3(3) no
F4g Mn13 F3i 1_556 . 81.5(2) no
F4g Mn13 F4l 1_556 1_545 95.1(2) no
F3i Mn13 F4l . 1_545 93.2(2) no
F3c Mn14 F4c 2_565 1_556 94.3(2) no
F3c Mn14 F3e 2_565 2_565 91.6(2) no
F3c Mn14 F4h 2_565 1_556 165.5(2) no
F3c Mn14 F3j 2_565 . 91.9(2) no
F3c Mn14 F4k 2_565 . 79.3(2) no
F4c Mn14 F3e 1_556 2_565 85.4(2) no
F4c Mn14 F4h 1_556 1_556 99.9(2) no
F4c Mn14 F3j 1_556 . 169.1(2) no
F4c Mn14 F4k 1_556 . 103.4(2) no
F3e Mn14 F4h 2_565 1_556 92.5(2) no
F3e Mn14 F3j 2_565 . 85.4(2) no
F3e Mn14 F4k 2_565 . 167.6(3) no
F4h Mn14 F3j 1_556 . 74.6(2) no
F4h Mn14 F4k 1_556 . 94.4(2) no
F3j Mn14 F4k . . 86.6(2) no
F2b Mn21 F1c 2_665 2_665 90.4(2) no
F2b Mn21 F2h 2_665 2_665 97.7(2) no
F2b Mn21 F1h 2_665 1_556 171.9(2) no
F2b Mn21 F1j 2_665 2_665 84.3(2) no
F2b Mn21 F2k 2_665 . 94.3(2) no
F1c Mn21 F2h 2_665 2_665 86.6(2) no
F1c Mn21 F1h 2_665 1_556 86.8(2) no
F1c Mn21 F1j 2_665 2_665 82.8(2) no
F1c Mn21 F2k 2_665 . 166.3(3) no
F2h Mn21 F1h 2_665 1_556 89.8(2) no
F2h Mn21 F1j 2_665 2_665 169.2(2) no
F2h Mn21 F2k 2_665 . 105.5(2) no
F1h Mn21 F1j 1_556 2_665 87.7(2) no
F1h Mn21 F2k 1_556 . 86.8(2) no
F1j Mn21 F2k 2_665 . 84.9(2) no
F2a Mn22 F1d 2_665 2_675 90.9(2) no
F2a Mn22 F2g 2_665 2_665 101.0(2) no
F2a Mn22 F1g 2_665 1_566 170.1(2) no
F2a Mn22 F1i 2_665 2_665 86.8(2) no
F2a Mn22 F2l 2_665 . 97.3(2) no
F1d Mn22 F2g 2_675 2_665 95.0(2) no
F1d Mn22 F1g 2_675 1_566 81.7(2) no
F1d Mn22 F1i 2_675 2_665 83.6(2) no
F1d Mn22 F2l 2_675 . 167.4(3) no
F2g Mn22 F1g 2_665 1_566 86.2(2) no
F2g Mn22 F1i 2_665 2_665 172.1(2) no
F2g Mn22 F2l 2_665 . 92.8(2) no
F1g Mn22 F1i 1_566 2_665 85.8(2) no
F1g Mn22 F2l 1_566 . 89.0(2) no
F1i Mn22 F2l 2_665 . 87.3(2) no
F1b Mn23 F2d 2_565 2_565 80.5(2) no
F1b Mn23 F1e 2_565 . 84.9(2) no
F1b Mn23 F2f 2_565 2_565 93.2(2) no
F1b Mn23 F2i 2_565 . 172.1(2) no
F1b Mn23 F1l 2_565 2_564 86.4(2) no
F2d Mn23 F1e 2_565 . 162.6(2) no
F2d Mn23 F2f 2_565 2_565 107.1(2) no
F2d Mn23 F2i 2_565 . 93.1(2) no
F2d Mn23 F1l 2_565 2_564 88.1(2) no
F1e Mn23 F2f . 2_565 83.1(2) no
F1e Mn23 F2i . . 100.6(2) no
F1e Mn23 F1l . 2_564 81.5(2) no
F2f Mn23 F2i 2_565 . 93.2(2) no
F2f Mn23 F1l 2_565 2_564 164.6(2) no
F2i Mn23 F1l . 2_564 88.7(2) no
F1a Mn24 F2c 2_565 2_565 94.7(2) no
F1a Mn24 F2e 2_565 2_565 83.1(2) no
F1a Mn24 F1f 2_565 . 91.1(2) no
F1a Mn24 F2j 2_565 . 168.7(3) no
F1a Mn24 F1k 2_565 2_564 82.1(2) no
F2c Mn24 F2e 2_565 2_565 100.5(2) no
F2c Mn24 F1f 2_565 . 166.8(3) no
F2c Mn24 F2j 2_565 . 91.7(2) no
F2c Mn24 F1k 2_565 2_564 81.2(2) no
F2e Mn24 F1f 2_565 . 91.9(2) no
F2e Mn24 F2j 2_565 . 104.8(2) no
F2e Mn24 F1k 2_565 2_564 165.3(2) no
F1f Mn24 F2j . . 80.7(2) no
F1f Mn24 F1k . 2_564 88.0(2) no
F2j Mn24 F1k . 2_564 89.8(2) no
F3d K11 F1d 2_564 2_564 49.8(2) no
F3d K11 F4d 2_564 1_545 63.8(2) no
F3d K11 F4f 2_564 2_564 73.1(2) no
F3d K11 F2g 2_564 1_455 147.8(2) no
F3d K11 F1g 2_564 1_455 99.8(2) no
F3d K11 F2i 2_564 2_554 78.6(2) no
F3d K11 F1i 2_564 2_554 100.7(2) no
F3d K11 F3l 2_564 2_564 127.2(2) no
F3d K11 F4l 2_564 2_564 145.8(2) no
F1d K11 F4d 2_564 1_545 103.4(2) no
F1d K11 F4f 2_564 2_564 103.8(2) no
F1d K11 F2g 2_564 1_455 104.3(2) no
F1d K11 F1g 2_564 1_455 57.6(2) no
F1d K11 F2i 2_564 2_554 70.6(2) no
F1d K11 F1i 2_564 2_554 58.4(2) no
F1d K11 F3l 2_564 2_564 142.8(2) no
F1d K11 F4l 2_564 2_564 156.9(2) no
F4d K11 F4f 1_545 2_564 87.2(2) no
F4d K11 F2g 1_545 1_455 148.4(2) no
F4d K11 F1g 1_545 1_455 161.0(2) no
F4d K11 F2i 1_545 2_554 62.5(2) no
F4d K11 F1i 1_545 2_554 110.8(2) no
F4d K11 F3l 1_545 2_564 104.9(2) no
F4d K11 F4l 1_545 2_564 83.1(2) no
F4f K11 F2g 2_564 1_455 100.5(2) no
F4f K11 F1g 2_564 1_455 97.3(2) no
F4f K11 F2i 2_564 2_554 145.6(2) no
F4f K11 F1i 2_564 2_554 156.5(2) no
F4f K11 F3l 2_564 2_564 54.4(2) no
F4f K11 F4l 2_564 2_564 98.5(2) no
F2g K11 F1g 1_455 1_455 48.80(10) no
F2g K11 F2i 1_455 2_554 113.8(2) no
F2g K11 F1i 1_455 2_554 72.3(2) no
F2g K11 F3l 1_455 2_564 58.8(2) no
F2g K11 F4l 1_455 2_564 65.6(2) no
F1g K11 F2i 1_455 2_554 106.6(2) no
F1g K11 F1i 1_455 2_554 60.8(2) no
F1g K11 F3l 1_455 2_564 92.6(2) no
F1g K11 F4l 1_455 2_564 114.2(2) no
F2i K11 F1i 2_554 2_554 48.30(10) no
F2i K11 F3l 2_554 2_564 145.2(2) no
F2i K11 F4l 2_554 2_564 93.9(2) no
F1i K11 F3l 2_554 2_564 129.5(2) no
F1i K11 F4l 2_554 2_564 98.6(2) no
F3l K11 F4l 2_564 2_564 51.4(2) no
F3c K12 F1c . 2_564 132.8(2) no
F3c K12 F4c . . 51.9(2) no
F3c K12 F4e . 2_564 103.6(2) no
F3c K12 F3h . 1_455 121.6(2) no
F3c K12 F1h . 1_455 133.5(2) no
F3c K12 F3j . 2_564 63.5(2) no
F3c K12 F2j . 2_564 61.6(2) no
F3c K12 F4k . 2_564 56.7(2) no
F1c K12 F4c 2_564 . 98.3(2) no
F1c K12 F4e 2_564 2_564 111.4(2) no
F1c K12 F3h 2_564 1_455 102.6(2) no
F1c K12 F1h 2_564 1_455 63.9(2) no
F1c K12 F3j 2_564 2_564 96.2(2) no
F1c K12 F2j 2_564 2_564 73.0(2) no
F1c K12 F4k 2_564 2_564 149.1(2) no
F4c K12 F4e . 2_564 87.5(2) no
F4c K12 F3h . 1_455 148.1(2) no
F4c K12 F1h . 1_455 160.1(2) no
F4c K12 F3j . 2_564 102.5(2) no
F4c K12 F2j . 2_564 64.7(2) no
F4c K12 F4k . 2_564 105.2(2) no
F4e K12 F3h 2_564 1_455 62.5(2) no
F4e K12 F1h 2_564 1_455 106.9(2) no
F4e K12 F3j 2_564 2_564 149.1(2) no
F4e K12 F2j 2_564 2_564 152.1(2) no
F4e K12 F4k 2_564 2_564 89.6(2) no
F3h K12 F1h 1_455 1_455 50.8(2) no
F3h K12 F3j 1_455 2_564 98.9(2) no
F3h K12 F2j 1_455 2_564 145.0(2) no
F3h K12 F4k 1_455 2_564 66.3(2) no
F1h K12 F3j 1_455 2_564 72.3(2) no
F1h K12 F2j 1_455 2_564 99.8(2) no
F1h K12 F4k 1_455 2_564 89.0(2) no
F3j K12 F2j 2_564 2_564 48.8(2) no
F3j K12 F4k 2_564 2_564 59.6(2) no
F2j K12 F4k 2_564 2_564 99.2(2) no
F3a K13 F4a . . 48.80(10) no
F3a K13 F2b . 2_665 143.7(2) no
F3a K13 F1b . 2_665 129.0(2) no
F3a K13 F3e . 1_655 124.3(2) no
F3a K13 F1e . 1_655 143.8(2) no
F3a K13 F4h . 2_665 98.2(2) no
F3a K13 F4j . 2_664 56.0(2) no
F3a K13 F1l . 2_664 96.2(2) no
F4a K13 Be1b . 2_665 85.00(10) no
F4a K13 F2b . 2_665 95.1(2) no
F4a K13 F1b . 2_665 100.0(2) no
F4a K13 F3e . 1_655 143.3(2) no
F4a K13 F1e . 1_655 160.2(2) no
F4a K13 F4h . 2_665 79.9(2) no
F4a K13 F4j . 2_664 102.5(2) no
F4a K13 F1l . 2_664 117.3(2) no
F2b K13 F1b 2_665 2_665 50.0(2) no
F2b K13 F3e 2_665 1_655 80.7(2) no
F2b K13 F1e 2_665 1_655 71.6(2) no
F2b K13 F4h 2_665 2_665 66.8(2) no
F2b K13 F4j 2_665 2_664 152.4(2) no
F2b K13 F1l 2_665 2_664 106.1(2) no
F1b K13 F3e 2_665 1_655 104.5(2) no
F1b K13 F1e 2_665 1_655 60.2(2) no
F1b K13 F4h 2_665 2_665 116.6(2) no
F1b K13 F4j 2_665 2_664 143.5(2) no
F1b K13 F1l 2_665 2_664 59.6(2) no
F3e K13 F1e 1_655 1_655 51.0(2) no
F3e K13 F4h 1_655 2_665 64.8(2) no
F3e K13 F4j 1_655 2_664 72.4(2) no
F3e K13 F1l 1_655 2_664 98.7(2) no
F1e K13 F4h 1_655 2_665 106.9(2) no
F1e K13 F4j 1_655 2_664 95.4(2) no
F1e K13 F1l 1_655 2_664 55.8(2) no
F4h K13 F4j 2_665 2_664 95.4(2) no
F4h K13 F1l 2_665 2_664 162.5(2) no
F4j K13 F1l 2_664 2_664 84.5(2) no
F1a K14 F3b 2_665 . 136.9(2) no
F1a K14 F4b 2_665 . 100.9(2) no
F1a K14 F3f 2_665 1_655 84.6(2) no
F1a K14 F1f 2_665 1_655 59.5(2) no
F1a K14 F3g 2_665 2_665 95.9(2) no
F1a K14 F4g 2_665 2_665 100.5(2) no
F1a K14 F3i 2_665 2_664 141.8(2) no
F1a K14 F4i 2_665 2_664 148.4(2) no
F1a K14 F3k 2_665 2_664 97.5(2) no
F1a K14 F2k 2_665 2_664 73.7(2) no
F3b K14 F4b . . 49.5(2) no
F3b K14 F3f . 1_655 136.5(2) no
F3b K14 F1f . 1_655 133.3(2) no
F3b K14 F3g . 2_665 87.4(2) no
F3b K14 F4g . 2_665 112.8(2) no
F3b K14 F3i . 2_664 81.3(2) no
F3b K14 F4i . 2_664 50.9(2) no
F3b K14 F3k . 2_664 61.9(2) no
F3b K14 F2k . 2_664 64.4(2) no
F4b K14 F3f . 1_655 154.2(2) no
F4b K14 F1f . 1_655 154.7(2) no
F4b K14 F3g . 2_665 51.8(2) no
F4b K14 F4g . 2_665 98.2(2) no
F4b K14 F3i . 2_664 109.2(2) no
F4b K14 F4i . 2_664 99.3(2) no
F4b K14 F3k . 2_664 95.1(2) no
F4b K14 F2k . 2_664 59.60(10) no
F3f K14 F1f 1_655 1_655 47.40(10) no
F3f K14 F3g 1_655 2_665 102.8(2) no
F3f K14 F4g 1_655 2_665 56.00(10) no
F3f K14 F3i 1_655 2_664 58.2(2) no
F3f K14 F4i 1_655 2_664 87.7(2) no
F3f K14 F3k 1_655 2_664 109.3(2) no
F3f K14 F2k 1_655 2_664 144.7(2) no
F1f K14 F3g 1_655 2_665 139.1(2) no
F1f K14 F4g 1_655 2_665 101.1(2) no
F1f K14 F3i 1_655 2_664 95.6(2) no
F1f K14 F4i 1_655 2_664 93.3(2) no
F1f K14 F3k 1_655 2_664 73.7(2) no
F1f K14 F2k 1_655 2_664 97.30(10) no
F3g K14 F4g 2_665 2_665 48.10(10) no
F3g K14 F3i 2_665 2_664 85.0(2) no
F3g K14 F4i 2_665 2_664 115.7(2) no
F3g K14 F3k 2_665 2_664 146.2(2) no
F3g K14 F2k 2_665 2_664 106.8(2) no
F4g K14 F3i 2_665 2_664 53.0(2) no
F4g K14 F4i 2_665 2_664 100.3(2) no
F4g K14 F3k 2_665 2_664 155.1(2) no
F4g K14 F2k 2_665 2_664 154.3(2) no
F3i K14 F4i 2_664 2_664 47.8(2) no
F3i K14 F3k 2_664 2_664 102.7(2) no
F3i K14 F2k 2_664 2_664 142.5(2) no
F4i K14 F3k 2_664 2_664 56.6(2) no
F4i K14 F2k 2_664 2_664 96.3(2) no
F3k K14 F2k 2_664 2_664 48.8(2) no
F2a K21 F1d . 1_545 63.50(10) no
F2a K21 F4d . 1_545 96.4(2) no
F2a K21 F2e . . 87.2(2) no
F2a K21 F3f . 2_564 82.4(2) no
F2a K21 F2i . . 90.8(2) no
F2a K21 F1l . 2_564 146.4(2) no
F1d K21 F4d 1_545 1_545 49.2(2) no
F1d K21 F2e 1_545 . 148.1(2) no
F1d K21 F3f 1_545 2_564 87.9(2) no
F1d K21 F2i 1_545 . 74.5(2) no
F1d K21 F1l 1_545 2_564 118.5(2) no
F4d K21 F2e 1_545 . 155.2(2) no
F4d K21 F3f 1_545 2_564 55.4(2) no
F4d K21 F2i 1_545 . 109.7(2) no
F4d K21 F1l 1_545 2_564 109.2(2) no
F2e K21 F3f . 2_564 101.2(2) no
F2e K21 F2i . . 94.8(2) no
F2e K21 F1l . 2_564 78.7(2) no
F3f K21 F2i 2_564 . 162.3(2) no
F3f K21 F1l 2_564 2_564 130.0(2) no
F2i K21 F1l . 2_564 60.7(2) no
F2b K22 F1c . . 62.60(10) no
F2b K22 F1e . 2_564 71.6(2) no
F2b K22 F2f . . 90.0(2) no
F2b K22 F1f . . 111.2(2) no
F2b K22 F2j . . 99.8(2) no
F2b K22 F3k . 2_564 156.8(2) no
F2b K22 F1k . 2_564 155.5(2) no
F1c K22 F1e . 2_564 116.5(2) no
F1c K22 F2f . . 151.0(2) no
F1c K22 F1f . . 126.1(2) no
F1c K22 F2j . . 72.8(2) no
F1c K22 F3k . 2_564 129.5(2) no
F1c K22 F1k . 2_564 105.2(2) no
F1e K22 F2f 2_564 . 57.4(2) no
F1e K22 F1f 2_564 . 109.9(2) no
F1e K22 F2j 2_564 . 159.6(2) no
F1e K22 F3k 2_564 2_564 85.3(2) no
F1e K22 F1k 2_564 2_564 131.1(2) no
F2f K22 F1f . . 52.7(2) no
F2f K22 F2j . . 105.2(2) no
F2f K22 F3k . 2_564 79.5(2) no
F2f K22 F1k . 2_564 96.3(2) no
F1f K22 F2j . . 54.9(2) no
F1f K22 F3k . 2_564 78.7(2) no
F1f K22 F1k . 2_564 56.9(2) no
F2j K22 F3k . 2_564 102.9(2) no
F2j K22 F1k . 2_564 55.70(10) no
F3k K22 F1k 2_564 2_564 47.4(2) no
F3a K23 F1a . . 48.60(10) no
F3a K23 F4a . . 47.0(2) no
F3a K23 F2c . . 110.9(2) no
F3a K23 F2h . . 169.8(2) no
F3a K23 F1h . . 122.7(2) no
F3a K23 F4h . 2_665 94.0(2) no
F3a K23 F3j . 2_664 84.3(2) no
F3a K23 F1j . 2_664 70.8(2) no
F3a K23 F2k . 1_554 79.7(2) no
F3a K23 F1k . 1_554 89.9(2) no
F1a K23 F4a . . 47.7(2) no
F1a K23 F2c . . 63.60(10) no
F1a K23 F2h . . 141.1(2) no
F1a K23 F1h . . 134.5(2) no
F1a K23 F4h . 2_665 117.8(2) no
F1a K23 F3j . 2_664 132.6(2) no
F1a K23 F1j . 2_664 108.5(2) no
F1a K23 F2k . 1_554 77.7(2) no
F1a K23 F1k . 1_554 52.0(2) no
F4a K23 F2c . . 80.0(2) no
F4a K23 F2h . . 138.8(2) no
F4a K23 F1h . . 167.4(2) no
F4a K23 F4h . 2_665 70.1(2) no
F4a K23 F3j . 2_664 98.9(2) no
F4a K23 F1j . 2_664 113.7(2) no
F4a K23 F2k . 1_554 119.6(2) no
F4a K23 F1k . 1_554 98.1(2) no
F2c K23 F2h . . 79.3(2) no
F2c K23 F1h . . 112.3(2) no
F2c K23 F4h . 2_665 107.5(2) no
F2c K23 F3j . 2_664 155.5(2) no
F2c K23 F1j . 2_664 154.4(2) no
F2c K23 F2k . 1_554 99.6(2) no
F2c K23 F1k . 1_554 52.0(2) no
F2h K23 F1h . . 50.0(2) no
F2h K23 F4h . 2_665 82.8(2) no
F2h K23 F3j . 2_664 86.2(2) no
F2h K23 F1j . 2_664 100.0(2) no
F2h K23 F2k . 1_554 98.7(2) no
F2h K23 F1k . 1_554 96.5(2) no
F1h K23 F4h . 2_665 106.8(2) no
F1h K23 F3j . 2_664 71.0(2) no
F1h K23 F1j . 2_664 54.10(10) no
F1h K23 F2k . 1_554 57.7(2) no
F1h K23 F1k . 1_554 88.3(2) no
F4h K23 F3j 2_665 2_664 50.7(2) no
F4h K23 F1j 2_665 2_664 97.8(2) no
F4h K23 F2k 2_665 1_554 152.6(2) no
F4h K23 F1k 2_665 1_554 158.8(2) no
F3j K23 F1j 2_664 2_664 47.7(2) no
F3j K23 F2k 2_664 1_554 102.0(2) no
F3j K23 F1k 2_664 1_554 150.5(2) no
F1j K23 F2k 2_664 1_554 55.00(10) no
F1j K23 F1k 2_664 1_554 103.2(2) no
F2k K23 F1k 1_554 1_554 48.50(10) no
F3b K24 F1b . . 48.30(10) no
F3b K24 F2d . . 110.3(2) no
F3b K24 F3g . 2_665 81.1(2) no
F3b K24 F2g . 1_565 157.3(2) no
F3b K24 F1g . 2_665 127.5(2) no
F3b K24 F3i . 2_664 77.3(2) no
F3b K24 F1i . 2_664 79.2(2) no
F3b K24 F2l . 1_554 84.6(2) no
F1b K24 F2d . . 62.0(2) no
F1b K24 F3g . 2_665 84.2(2) no
F1b K24 F2g . 1_565 151.3(2) no
F1b K24 F1g . 2_665 119.3(2) no
F1b K24 F3i . 2_664 124.8(2) no
F1b K24 F1i . 2_664 116.3(2) no
F1b K24 F2l . 1_554 75.0(2) no
F2d K24 F3g . 2_665 94.2(2) no
F2d K24 F2g . 1_565 90.5(2) no
F2d K24 F1g . 2_665 84.9(2) no
F2d K24 F3i . 2_664 168.2(2) no
F2d K24 F1i . 2_664 139.8(2) no
F2d K24 F2l . 1_554 76.6(2) no
F3g K24 F2g 2_665 1_565 107.1(2) no
F3g K24 F1g 2_665 2_665 47.00(10) no
F3g K24 F3i 2_665 2_664 77.8(2) no
F3g K24 F1i 2_665 2_664 125.9(2) no
F3g K24 F2l 2_665 1_554 159.2(2) no
F2g K24 F1g 1_565 2_665 61.2(2) no
F2g K24 F3i 1_565 2_664 83.7(2) no
F2g K24 F1i 1_565 2_664 78.9(2) no
F2g K24 F2l 1_565 1_554 91.8(2) no
F1g K24 F3i 2_665 2_664 83.3(2) no
F1g K24 F1i 2_665 2_664 121.1(2) no
F1g K24 F2l 2_665 1_554 147.3(2) no
F3i K24 F1i 2_664 2_664 48.8(2) no
F3i K24 F2l 2_664 1_554 113.7(2) no
F1i K24 F2l 2_664 1_554 65.3(2) no
F3a Be1a F2a . . 110.5(4) yes
F3a Be1a F1a . . 105.5(4) yes
F3a Be1a F4a . . 108.2(4) yes
F2a Be1a F1a . . 110.6(4) yes
F2a Be1a F4a . . 111.2(4) yes
F1a Be1a F4a . . 110.6(4) yes
F3b Be1b F2b . . 110.5(4) yes
F3b Be1b F1b . . 105.5(4) yes
F3b Be1b F4b . . 108.2(4) yes
F2b Be1b F1b . . 110.6(4) yes
F2b Be1b F4b . . 111.2(4) yes
F1b Be1b F4b . . 110.6(4) yes
F3c Be1c F2c . . 110.5(4) yes
F3c Be1c F1c . . 105.5(4) yes
F3c Be1c F4c . . 108.2(4) yes
F2c Be1c F1c . . 110.6(4) yes
F2c Be1c F4c . . 111.2(4) yes
F1c Be1c F4c . . 110.6(4) yes
F3d Be1d F2d . . 110.5(4) yes
F3d Be1d F1d . . 105.5(4) yes
F3d Be1d F4d . . 108.2(3) yes
F2d Be1d F1d . . 110.6(3) yes
F2d Be1d F4d . . 111.2(4) yes
F1d Be1d F4d . . 110.6(4) yes
F3e Be1e F2e . . 110.5(4) yes
F3e Be1e F1e . . 105.5(3) yes
F3e Be1e F4e . . 108.2(4) yes
F2e Be1e F1e . . 110.6(4) yes
F2e Be1e F4e . . 111.2(4) yes
F1e Be1e F4e . . 110.6(4) yes
F3f Be1f F2f . . 110.5(4) yes
F3f Be1f F1f . . 105.5(3) yes
F3f Be1f F4f . . 108.2(3) yes
F2f Be1f F1f . . 110.6(3) yes
F2f Be1f F4f . . 111.2(4) yes
F1f Be1f F4f . . 110.6(4) yes
F3g Be1g F2g . . 110.5(4) yes
F3g Be1g F1g . . 105.5(4) yes
F3g Be1g F4g . . 108.2(4) yes
F2g Be1g F1g . . 110.6(3) yes
F2g Be1g F4g . . 111.2(4) yes
F1g Be1g F4g . . 110.6(4) yes
F3h Be1h F2h . . 110.5(4) yes
F3h Be1h F1h . . 105.5(3) yes
F3h Be1h F4h . . 108.2(3) yes
F2h Be1h F1h . . 110.6(3) yes
F2h Be1h F4h . . 111.2(3) yes
F1h Be1h F4h . . 110.6(4) yes
F3i Be1i F2i . . 110.5(4) yes
F3i Be1i F1i . . 105.5(3) yes
F3i Be1i F4i . . 108.2(4) yes
F2i Be1i F1i . . 110.6(4) yes
F2i Be1i F4i . . 111.2(3) yes
F1i Be1i F4i . . 110.6(4) yes
F3j Be1j F2j . . 110.5(4) yes
F3j Be1j F1j . . 105.5(3) yes
F3j Be1j F4j . . 108.2(4) yes
F2j Be1j F1j . . 110.6(4) yes
F2j Be1j F4j . . 111.2(3) yes
F1j Be1j F4j . . 110.6(4) yes
F3k Be1k F2k . . 110.5(4) yes
F3k Be1k F1k . . 105.5(3) yes
F3k Be1k F4k . . 108.2(4) yes
F2k Be1k F1k . . 110.6(4) yes
F2k Be1k F4k . . 111.2(3) yes
F1k Be1k F4k . . 110.6(4) yes
F3l Be1l F2l . . 110.5(3) yes
F3l Be1l F1l . . 105.5(3) yes
F3l Be1l F4l . . 108.2(4) yes
F2l Be1l F1l . . 110.6(4) yes
F2l Be1l F4l . . 111.2(4) yes
F1l Be1l F4l . . 110.6(3) yes

loop_
_geom_bond_atom_site_label_1
_geom_bond_atom_site_label_2
_geom_bond_site_symmetry_2
_geom_bond_distance
_geom_bond_publ_flag
Mn11 F4a . 2.083(5) yes
Mn11 F3b 2_665 2.130(5) yes
Mn11 F4e . 2.178(5) yes
Mn11 F3h 2_665 2.099(5) yes
Mn11 F4i . 1.995(5) yes
Mn11 F3k . 2.129(5) yes
Mn12 F3a 2_665 2.093(5) yes
Mn12 F4b . 2.060(6) yes
Mn12 F4f . 2.149(5) yes
Mn12 F3g 2_665 2.095(5) yes
Mn12 F4j . 2.177(5) yes
Mn12 F3l . 2.020(6) yes
Mn13 F3d 2_565 2.043(5) yes
Mn13 F4d 1_546 2.199(6) yes
Mn13 F3f 2_565 2.103(5) yes
Mn13 F4g 1_556 2.004(5) yes
Mn13 F3i . 2.171(6) yes
Mn13 F4l 1_545 2.118(5) yes
Mn14 F3c 2_565 2.123(5) yes
Mn14 F4c 1_556 2.112(6) yes
Mn14 F3e 2_565 2.110(5) yes
Mn14 F4h 1_556 2.114(5) yes
Mn14 F3j . 2.183(6) yes
Mn14 F4k . 2.115(5) yes
Mn21 F2b 2_665 2.135(5) yes
Mn21 F1c 2_665 2.142(5) yes
Mn21 F2h 2_665 2.040(5) yes
Mn21 F1h 1_556 2.139(6) yes
Mn21 F1j 2_665 2.053(6) yes
Mn21 F2k . 2.111(5) yes
Mn22 F2a 2_665 2.124(5) yes
Mn22 F1d 2_675 2.135(5) yes
Mn22 F2g 2_665 2.098(6) yes
Mn22 F1g 1_566 2.163(5) yes
Mn22 F1i 2_665 2.156(6) yes
Mn22 F2l . 2.135(5) yes
Mn23 F1b 2_565 2.148(5) yes
Mn23 F2d 2_565 2.164(5) yes
Mn23 F1e . 2.117(5) yes
Mn23 F2f 2_565 2.055(5) yes
Mn23 F2i . 2.142(5) yes
Mn23 F1l 2_564 2.059(6) yes
Mn24 F1a 2_565 2.096(5) yes
Mn24 F2c 2_565 2.119(5) yes
Mn24 F2e 2_565 2.131(6) yes
Mn24 F1f . 2.126(6) yes
Mn24 F2j . 2.068(5) yes
Mn24 F1k 2_564 2.039(6) yes
K11 F3d 2_564 2.859(7) yes
K11 F1d 2_564 2.944(7) yes
K11 F4d 1_545 2.666(6) yes
K11 F4f 2_564 2.890(6) yes
K11 F2g 1_455 3.160(6) yes
K11 F1g 1_455 2.888(6) yes
K11 F2i 2_554 3.188(6) yes
K11 F1i 2_554 2.922(6) yes
K11 F3l 2_564 2.954(6) yes
K11 F4l 2_564 2.794(7) yes
K12 F3c . 2.822(7) yes
K12 F1c 2_564 2.751(7) yes
K12 F4c . 2.885(6) yes
K12 F4e 2_564 2.718(7) yes
K12 F3h 1_455 2.894(6) yes
K12 F1h 1_455 2.809(6) yes
K12 F3j 2_564 3.049(6) yes
K12 F2j 2_564 3.060(6) yes
K12 F4k 2_564 2.873(7) yes
K13 F3a . 3.125(7) yes
K13 F4a . 2.897(7) yes
K13 F2b 2_665 3.078(7) yes
K13 F1b 2_665 2.849(7) yes
K13 F3e 1_655 2.785(6) yes
K13 F1e 1_655 2.888(6) yes
K13 F4h 2_665 2.907(7) yes
K13 F4j 2_664 2.784(7) yes
K13 F1l 2_664 2.944(6) yes
K14 F1a 2_665 2.814(7) yes
K14 F3b . 3.043(7) yes
K14 F4b . 2.916(7) yes
K14 F3f 1_655 2.789(6) yes
K14 F1f 1_655 3.219(6) yes
K14 F3g 2_665 2.955(6) yes
K14 F4g 2_665 3.157(7) yes
K14 F3i 2_664 2.941(6) yes
K14 F4i 2_664 3.199(8) yes
K14 F3k 2_664 2.824(6) yes
K14 F2k 2_664 3.227(6) yes
K21 F2a . 2.876(6) yes
K21 F1d 1_545 2.889(6) yes
K21 F4d 1_545 3.141(6) yes
K21 F2e . 2.626(6) yes
K21 F3f 2_564 2.981(7) yes
K21 F2i . 2.979(7) yes
K21 F1l 2_564 2.831(6) yes
K22 F2b . 3.011(6) yes
K22 F1c . 2.818(6) yes
K22 F1e 2_564 2.962(7) yes
K22 F2f . 2.795(6) yes
K22 F1f . 2.867(7) yes
K22 F2j . 3.016(7) yes
K22 F3k 2_564 2.865(6) yes
K22 F1k 2_564 3.179(6) yes
K23 F3a . 2.991(6) yes
K23 F1a . 2.953(6) yes
K23 F4a . 3.241(6) yes
K23 F2c . 2.934(6) yes
K23 F2h . 2.644(6) yes
K23 F1h . 3.183(6) yes
K23 F4h 2_665 3.243(7) yes
K23 F3j 2_664 2.752(6) yes
K23 F1j 2_664 3.209(6) yes
K23 F2k 1_554 2.842(7) yes
K23 F1k 1_554 3.216(6) yes
K24 F3b . 3.134(7) yes
K24 F1b . 2.790(6) yes
K24 F2d . 2.614(6) yes
K24 F3g 2_665 3.236(7) yes
K24 F2g 1_565 2.886(6) yes
K24 F1g 2_665 2.832(7) yes
K24 F3i 2_664 3.104(6) yes
K24 F1i 2_664 2.765(6) yes
K24 F2l 1_554 2.723(7) yes
Be1a F3a . 1.545(6) yes
Be1a F2a . 1.527(6) yes
Be1a F1a . 1.528(6) yes
Be1a F4a . 1.537(7) yes
Be1b F3b . 1.545(6) yes
Be1b F2b . 1.527(6) yes
Be1b F1b . 1.528(7) yes
Be1b F4b . 1.537(7) yes
Be1c F3c . 1.545(6) yes
Be1c F2c . 1.527(6) yes
Be1c F1c . 1.528(7) yes
Be1c F4c . 1.537(7) yes
Be1d F3d . 1.545(6) yes
Be1d F2d . 1.527(6) yes
Be1d F1d . 1.528(6) yes
Be1d F4d . 1.537(7) yes
Be1e F3e . 1.545(6) yes
Be1e F2e . 1.527(6) yes
Be1e F1e . 1.528(7) yes
Be1e F4e . 1.537(6) yes
Be1f F3f . 1.545(6) yes
Be1f F2f . 1.527(6) yes
Be1f F1f . 1.528(6) yes
Be1f F4f . 1.537(6) yes
Be1g F3g . 1.545(6) yes
Be1g F2g . 1.527(6) yes
Be1g F1g . 1.528(6) yes
Be1g F4g . 1.537(5) yes
Be1h F3h . 1.545(6) yes
Be1h F2h . 1.527(6) yes
Be1h F1h . 1.528(6) yes
Be1h F4h . 1.537(6) yes
Be1i F3i . 1.545(7) yes
Be1i F2i . 1.527(6) yes
Be1i F1i . 1.528(6) yes
Be1i F4i . 1.537(6) yes
Be1j F3j . 1.545(7) yes
Be1j F2j . 1.527(6) yes
Be1j F1j . 1.528(7) yes
Be1j F4j . 1.537(6) yes
Be1k F3k . 1.545(6) yes
Be1k F2k . 1.527(5) yes
Be1k F1k . 1.528(7) yes
Be1k F4k . 1.537(6) yes
Be1l F3l . 1.545(7) yes
Be1l F2l . 1.527(6) yes
Be1l F1l . 1.528(6) yes
Be1l F4l . 1.537(6) yes
